data_2215028
loop_
_publ_author_name
'Wen-Bao Wang'
'Li-Yan Wang'
'Bao-Long Li'
'Yong Zhang'

_publ_section_title
;
 Poly[bis[\m-1,4-bis(1,2,4-triazol-1-ylmethyl)benzene]dicyanatonickel(II)]
;
_journal_coeditor_code BT2480
_journal_issue 9
_journal_name_full 'Acta Crystallographica Section E'
_journal_page_first m2416
_journal_page_last m2417
_journal_paper_doi 10.1107/S1600536807041281
_journal_volume 63
_journal_year 2007
_chemical_formula_iupac '[Ni (C N O)2 (C12 H12 N6)2]'
_chemical_formula_moiety 'C26 H24 N14 Ni O2'
_chemical_formula_sum 'C26 H24 N14 Ni O2'
_chemical_formula_weight 623.30
_chemical_name_systematic
;
Poly[bis[\m-1,4-bis(1,2,4-triazol-1-ylmethyl)benzene]dicyanatonickel(II)]
;
_space_group_IT_number 14
_symmetry_cell_setting monoclinic
_symmetry_space_group_name_Hall '-P 2ybc'
_symmetry_space_group_name_H-M 'P 1 21/c 1'
_atom_sites_solution_hydrogens geom
_atom_sites_solution_primary direct
_atom_sites_solution_secondary difmap
_audit_creation_method SHELXL97
_cell_angle_alpha 90.00
_cell_angle_beta 103.836(2)
_cell_angle_gamma 90.00
_cell_formula_units_Z 2
_cell_length_a 8.3857(7)
_cell_length_b 20.1913(14)
_cell_length_c 8.4229(7)
_cell_measurement_reflns_used 5408
_cell_measurement_temperature 193(2)
_cell_measurement_theta_max 27.4835
_cell_measurement_theta_min 3.0267
_cell_volume 1384.77(19)
_computing_cell_refinement 'CrystalClear (Rigaku, 2000)'
_computing_data_collection 'CrystalClear (Rigaku, 2000)'
_computing_data_reduction 'CrystalClear (Rigaku, 2000)'
_computing_molecular_graphics 'SHELXTL (Bruker, 1998)'
_computing_publication_material 'SHELXTL (Bruker, 1998)'
_computing_structure_refinement 'SHELXL97 (Sheldrick, 1997)'
_computing_structure_solution 'SHELXS97 (Sheldrick, 1997)'
_diffrn_ambient_temperature 193(2)
_diffrn_detector_area_resol_mean 7.31
_diffrn_measured_fraction_theta_full 0.998
_diffrn_measured_fraction_theta_max 0.998
_diffrn_measurement_device_type 'Rigaku Mercury CCD'
_diffrn_measurement_method \w
_diffrn_radiation_monochromator graphite
_diffrn_radiation_source 'fine-focus sealed tube'
_diffrn_radiation_type MoK\a
_diffrn_radiation_wavelength 0.71073
_diffrn_reflns_av_R_equivalents 0.0270
_diffrn_reflns_av_sigmaI/netI 0.0234
_diffrn_reflns_limit_h_max 10
_diffrn_reflns_limit_h_min -10
_diffrn_reflns_limit_k_max 26
_diffrn_reflns_limit_k_min -23
_diffrn_reflns_limit_l_max 10
_diffrn_reflns_limit_l_min -8
_diffrn_reflns_number 15292
_diffrn_reflns_theta_full 27.47
_diffrn_reflns_theta_max 27.47
_diffrn_reflns_theta_min 3.21
_diffrn_standards_decay_% 0
_diffrn_standards_interval_count 0
_diffrn_standards_interval_time 0
_diffrn_standards_number 0
_exptl_absorpt_coefficient_mu 0.754
_exptl_absorpt_correction_T_max 0.8638
_exptl_absorpt_correction_T_min 0.7042
_exptl_absorpt_correction_type multi-scan
_exptl_absorpt_process_details '(Jacobson, 1998)'
_exptl_crystal_colour Light-Blue
_exptl_crystal_density_diffrn 1.495
_exptl_crystal_density_method 'not measured'
_exptl_crystal_description Prism
_exptl_crystal_F_000 644
_exptl_crystal_size_max 0.50
_exptl_crystal_size_mid 0.20
_exptl_crystal_size_min 0.20
_refine_diff_density_max 0.282
_refine_diff_density_min -0.252
_refine_ls_extinction_method none
_refine_ls_goodness_of_fit_ref 1.055
_refine_ls_hydrogen_treatment constr
_refine_ls_matrix_type full
_refine_ls_number_parameters 197
_refine_ls_number_reflns 3168
_refine_ls_number_restraints 0
_refine_ls_restrained_S_all 1.055
_refine_ls_R_factor_all 0.0414
_refine_ls_R_factor_gt 0.0352
_refine_ls_shift/su_max 0.000
_refine_ls_shift/su_mean 0.000
_refine_ls_structure_factor_coef Fsqd
_refine_ls_weighting_details 'calc w=1/[\s^2^(Fo^2^)+(0.047P)^2^+0.5612P] where P=(Fo^2^+2Fc^2^)/3'
_refine_ls_weighting_scheme calc
_refine_ls_wR_factor_gt 0.0879
_refine_ls_wR_factor_ref 0.0922
_reflns_number_gt 2828
_reflns_number_total 3168
_reflns_threshold_expression I>2\s(I)
_cod_data_source_file bt2480.cif
_cod_data_source_block I
_cod_original_sg_symbol_H-M 'P 21/c'
_cod_database_code 2215028
_cod_database_fobs_code 2215028

loop_
_symmetry_equiv_pos_as_xyz
'x, y, z'
'-x, y+1/2, -z+1/2'
'-x, -y, -z'
'x, -y-1/2, z-1/2'

loop_
_atom_site_type_symbol
_atom_site_label
_atom_site_fract_x
_atom_site_fract_y
_atom_site_fract_z
_atom_site_U_iso_or_equiv
_atom_site_adp_type
_atom_site_calc_flag
_atom_site_refinement_flags
_atom_site_occupancy
Ni Ni1 0.0000 0.5000 0.5000 0.02367(11) Uani d S 1
O O1 0.51308(17) 0.53499(8) 0.77007(19) 0.0498(4) Uani d . 1
N N1 0.14183(18) 0.58347(7) 0.09373(17) 0.0285(3) Uani d . 1
N N2 -0.0216(2) 0.58482(9) 0.0260(2) 0.0395(4) Uani d . 1
N N3 0.02897(17) 0.54577(7) 0.28271(17) 0.0270(3) Uani d . 1
N N4 0.80765(18) 0.83698(7) 0.20798(18) 0.0302(3) Uani d . 1
N N5 0.9361(2) 0.80325(8) 0.1727(2) 0.0388(4) Uani d . 1
N N6 0.92675(17) 0.90787(7) 0.08018(17) 0.0275(3) Uani d . 1
N N7 0.24273(19) 0.52223(8) 0.60611(19) 0.0337(3) Uani d . 1
C C1 0.3763(2) 0.65567(9) 0.0773(2) 0.0295(4) Uani d . 1
C C2 0.5224(2) 0.64025(9) 0.1849(3) 0.0390(4) Uani d . 1
H H2A 0.5502 0.5952 0.2091 0.047 Uiso calc R 1
C C3 0.6300(2) 0.68970(10) 0.2586(2) 0.0388(4) Uani d . 1
H H3A 0.7306 0.6781 0.3324 0.047 Uiso calc R 1
C C4 0.5919(2) 0.75545(9) 0.2256(2) 0.0312(4) Uani d . 1
C C5 0.4459(3) 0.77098(10) 0.1158(3) 0.0435(5) Uani d . 1
H H5A 0.4185 0.8161 0.0911 0.052 Uiso calc R 1
C C6 0.3389(3) 0.72163(10) 0.0412(3) 0.0435(5) Uani d . 1
H H6A 0.2396 0.7331 -0.0348 0.052 Uiso calc R 1
C C7 0.2624(2) 0.60073(10) -0.0015(2) 0.0370(4) Uani d . 1
H H7A 0.2033 0.6147 -0.1127 0.044 Uiso calc R 1
H H7B 0.3282 0.5610 -0.0123 0.044 Uiso calc R 1
C C8 -0.0831(2) 0.56153(10) 0.1443(2) 0.0347(4) Uani d . 1
H H8A -0.1978 0.5562 0.1333 0.042 Uiso calc R 1
C C9 0.1696(2) 0.56019(9) 0.2452(2) 0.0311(4) Uani d . 1
H H9A 0.2752 0.5547 0.3164 0.037 Uiso calc R 1
C C10 0.7068(3) 0.80889(10) 0.3107(2) 0.0382(4) Uani d . 1
H H10A 0.6415 0.8447 0.3445 0.046 Uiso calc R 1
H H10B 0.7797 0.7902 0.4107 0.046 Uiso calc R 1
C C11 1.0026(2) 0.84856(9) 0.0954(2) 0.0349(4) Uani d . 1
H H11A 1.0964 0.8400 0.0539 0.042 Uiso calc R 1
C C12 0.8044(2) 0.89849(9) 0.1525(2) 0.0288(4) Uani d . 1
H H12A 0.7260 0.9311 0.1630 0.035 Uiso calc R 1
C C13 0.3752(2) 0.52878(8) 0.6844(2) 0.0275(4) Uani d . 1

loop_
_atom_site_aniso_label
_atom_site_aniso_U_11
_atom_site_aniso_U_22
_atom_site_aniso_U_33
_atom_site_aniso_U_12
_atom_site_aniso_U_13
_atom_site_aniso_U_23
Ni1 0.02108(17) 0.02854(18) 0.02304(17) 0.00161(11) 0.00850(12) 0.00138(11)
O1 0.0248(7) 0.0645(10) 0.0567(9) -0.0067(7) 0.0029(6) 0.0001(8)
N1 0.0284(7) 0.0334(8) 0.0251(7) -0.0067(6) 0.0090(6) 0.0005(6)
N2 0.0329(9) 0.0497(10) 0.0341(8) -0.0023(7) 0.0045(7) 0.0115(7)
N3 0.0267(7) 0.0296(7) 0.0265(7) 0.0014(6) 0.0099(6) 0.0027(6)
N4 0.0312(8) 0.0307(8) 0.0299(7) -0.0074(6) 0.0097(6) -0.0030(6)
N5 0.0357(9) 0.0328(8) 0.0495(10) -0.0002(7) 0.0133(8) -0.0016(7)
N6 0.0253(7) 0.0305(7) 0.0283(7) -0.0027(6) 0.0094(6) -0.0013(6)
N7 0.0260(8) 0.0438(9) 0.0318(8) -0.0009(7) 0.0080(6) 0.0012(7)
C1 0.0314(9) 0.0327(9) 0.0272(8) -0.0065(7) 0.0127(7) 0.0027(7)
C2 0.0404(11) 0.0285(9) 0.0472(11) -0.0008(8) 0.0089(9) 0.0058(8)
C3 0.0333(10) 0.0380(10) 0.0411(10) -0.0027(8) 0.0007(8) 0.0089(8)
C4 0.0343(9) 0.0333(9) 0.0288(8) -0.0070(7) 0.0132(7) 0.0011(7)
C5 0.0406(11) 0.0298(10) 0.0576(13) 0.0006(8) 0.0071(10) 0.0090(9)
C6 0.0329(10) 0.0426(11) 0.0503(12) -0.0016(8) 0.0010(9) 0.0096(9)
C7 0.0396(10) 0.0469(11) 0.0289(9) -0.0135(9) 0.0168(8) -0.0041(8)
C8 0.0263(9) 0.0429(10) 0.0352(9) 0.0020(8) 0.0080(7) 0.0089(8)
C9 0.0254(8) 0.0418(10) 0.0268(8) -0.0027(7) 0.0079(7) 0.0029(7)
C10 0.0481(11) 0.0390(10) 0.0310(9) -0.0141(9) 0.0164(8) -0.0021(8)
C11 0.0294(9) 0.0347(10) 0.0427(10) -0.0022(7) 0.0128(8) -0.0038(8)
C12 0.0269(8) 0.0305(9) 0.0301(9) -0.0031(7) 0.0092(7) -0.0028(7)
C13 0.0277(9) 0.0258(9) 0.0322(9) -0.0004(7) 0.0134(7) 0.0025(7)

loop_
_atom_type_symbol
_atom_type_description
_atom_type_scat_dispersion_real
_atom_type_scat_dispersion_imag
_atom_type_scat_source
C C 0.0033 0.0016 'International Tables Vol C Tables 4.2.6.8 and 6.1.1.4'
H H 0.0000 0.0000 'International Tables Vol C Tables 4.2.6.8 and 6.1.1.4'
N N 0.0061 0.0033 'International Tables Vol C Tables 4.2.6.8 and 6.1.1.4'
O O 0.0106 0.0060 'International Tables Vol C Tables 4.2.6.8 and 6.1.1.4'
Ni Ni 0.3393 1.1124 'International Tables Vol C Tables 4.2.6.8 and 6.1.1.4'

loop_
_geom_angle_atom_site_label_1
_geom_angle_atom_site_label_2
_geom_angle_atom_site_label_3
_geom_angle_site_symmetry_1
_geom_angle_site_symmetry_3
_geom_angle
N7 Ni1 N7 3_566 . 180.0
N7 Ni1 N3 3_566 3_566 88.53(6)
N7 Ni1 N3 . 3_566 91.47(6)
N7 Ni1 N3 3_566 . 91.47(6)
N7 Ni1 N3 . . 88.53(6)
N3 Ni1 N3 3_566 . 180.0
N7 Ni1 N6 3_566 2_645 90.12(6)
N7 Ni1 N6 . 2_645 89.88(6)
N3 Ni1 N6 3_566 2_645 89.67(5)
N3 Ni1 N6 . 2_645 90.33(5)
N7 Ni1 N6 3_566 4_476 89.88(6)
N7 Ni1 N6 . 4_476 90.12(6)
N3 Ni1 N6 3_566 4_476 90.33(5)
N3 Ni1 N6 . 4_476 89.67(5)
N6 Ni1 N6 2_645 4_476 180.0
C9 N1 N2 . . 109.87(14)
C9 N1 C7 . . 128.37(16)
N2 N1 C7 . . 121.56(15)
C8 N2 N1 . . 102.41(14)
C9 N3 C8 . . 102.61(14)
C9 N3 Ni1 . . 126.55(12)
C8 N3 Ni1 . . 130.56(12)
C12 N4 N5 . . 109.95(14)
C12 N4 C10 . . 127.36(16)
N5 N4 C10 . . 122.24(16)
C11 N5 N4 . . 102.10(15)
C12 N6 C11 . . 103.21(15)
C12 N6 Ni1 . 2_655 125.93(12)
C11 N6 Ni1 . 2_655 130.10(12)
C13 N7 Ni1 . . 169.80(15)
C2 C1 C6 . . 118.82(17)
C2 C1 C7 . . 119.59(17)
C6 C1 C7 . . 121.57(18)
C1 C2 C3 . . 120.89(18)
C1 C2 H2A . . 119.6
C3 C2 H2A . . 119.6
C4 C3 C2 . . 120.54(18)
C4 C3 H3A . . 119.7
C2 C3 H3A . . 119.7
C3 C4 C5 . . 118.61(17)
C3 C4 C10 . . 120.15(18)
C5 C4 C10 . . 121.23(18)
C4 C5 C6 . . 120.90(18)
C4 C5 H5A . . 119.5
C6 C5 H5A . . 119.5
C1 C6 C5 . . 120.22(19)
C1 C6 H6A . . 119.9
C5 C6 H6A . . 119.9
N1 C7 C1 . . 112.26(14)
N1 C7 H7A . . 109.2
C1 C7 H7A . . 109.2
N1 C7 H7B . . 109.2
C1 C7 H7B . . 109.2
H7A C7 H7B . . 107.9
N2 C8 N3 . . 114.90(16)
N2 C8 H8A . . 122.6
N3 C8 H8A . . 122.6
N3 C9 N1 . . 110.21(16)
N3 C9 H9A . . 124.9
N1 C9 H9A . . 124.9
N4 C10 C4 . . 113.01(15)
N4 C10 H10A . . 109.0
C4 C10 H10A . . 109.0
N4 C10 H10B . . 109.0
C4 C10 H10B . . 109.0
H10A C10 H10B . . 107.8
N5 C11 N6 . . 114.67(16)
N5 C11 H11A . . 122.7
N6 C11 H11A . . 122.7
N6 C12 N4 . . 110.07(16)
N6 C12 H12A . . 125.0
N4 C12 H12A . . 125.0
N7 C13 O1 . . 178.3(2)

loop_
_geom_bond_atom_site_label_1
_geom_bond_atom_site_label_2
_geom_bond_site_symmetry_2
_geom_bond_distance
Ni1 N7 3_566 2.0672(15)
Ni1 N7 . 2.0672(16)
Ni1 N3 3_566 2.1156(13)
Ni1 N3 . 2.1156(13)
Ni1 N6 2_645 2.1195(14)
Ni1 N6 4_476 2.1195(14)
O1 C13 . 1.214(2)
N1 C9 . 1.327(2)
N1 N2 . 1.353(2)
N1 C7 . 1.475(2)
N2 C8 . 1.314(2)
N3 C9 . 1.325(2)
N3 C8 . 1.349(2)
N4 C12 . 1.325(2)
N4 N5 . 1.366(2)
N4 C10 . 1.461(2)
N5 C11 . 1.321(2)
N6 C12 . 1.326(2)
N6 C11 . 1.347(2)
N6 Ni1 2_655 2.1195(14)
N7 C13 . 1.156(2)
C1 C2 . 1.374(3)
C1 C6 . 1.385(3)
C1 C7 . 1.510(3)
C2 C3 . 1.388(3)
C2 H2A . 0.9500
C3 C4 . 1.378(3)
C3 H3A . 0.9500
C4 C5 . 1.382(3)
C4 C10 . 1.509(3)
C5 C6 . 1.387(3)
C5 H5A . 0.9500
C6 H6A . 0.9500
C7 H7A . 0.9900
C7 H7B . 0.9900
C8 H8A . 0.9500
C9 H9A . 0.9500
C10 H10A . 0.9900
C10 H10B . 0.9900
C11 H11A . 0.9500
C12 H12A . 0.9500

loop_
_geom_torsion_atom_site_label_1
_geom_torsion_atom_site_label_2
_geom_torsion_atom_site_label_3
_geom_torsion_atom_site_label_4
_geom_torsion_site_symmetry_1
_geom_torsion
C9 N1 N2 C8 . -0.1(2)
C7 N1 N2 C8 . 175.07(17)
N7 Ni1 N3 C9 3_566 -163.56(15)
N7 Ni1 N3 C9 . 16.44(15)
N6 Ni1 N3 C9 2_645 -73.44(15)
N6 Ni1 N3 C9 4_476 106.56(15)
N7 Ni1 N3 C8 3_566 9.20(17)
N7 Ni1 N3 C8 . -170.80(17)
N6 Ni1 N3 C8 2_645 99.33(17)
N6 Ni1 N3 C8 4_476 -80.67(17)
C12 N4 N5 C11 . -0.2(2)
C10 N4 N5 C11 . -173.03(16)
N3 Ni1 N7 C13 3_566 8.8(9)
N3 Ni1 N7 C13 . -171.2(9)
N6 Ni1 N7 C13 2_645 -80.8(9)
N6 Ni1 N7 C13 4_476 99.2(9)
C6 C1 C2 C3 . 1.0(3)
C7 C1 C2 C3 . 179.69(18)
C1 C2 C3 C4 . 0.2(3)
C2 C3 C4 C5 . -1.0(3)
C2 C3 C4 C10 . 177.90(18)
C3 C4 C5 C6 . 0.6(3)
C10 C4 C5 C6 . -178.32(19)
C2 C1 C6 C5 . -1.5(3)
C7 C1 C6 C5 . 179.90(19)
C4 C5 C6 C1 . 0.7(3)
C9 N1 C7 C1 . -61.6(3)
N2 N1 C7 C1 . 124.14(19)
C2 C1 C7 N1 . 91.4(2)
C6 C1 C7 N1 . -89.9(2)
N1 N2 C8 N3 . 0.3(2)
C9 N3 C8 N2 . -0.4(2)
Ni1 N3 C8 N2 . -174.48(13)
C8 N3 C9 N1 . 0.3(2)
Ni1 N3 C9 N1 . 174.71(11)
N2 N1 C9 N3 . -0.2(2)
C7 N1 C9 N3 . -174.92(16)
C12 N4 C10 C4 . 115.0(2)
N5 N4 C10 C4 . -73.5(2)
C3 C4 C10 N4 . 101.5(2)
C5 C4 C10 N4 . -79.7(2)
N4 N5 C11 N6 . 0.3(2)
C12 N6 C11 N5 . -0.2(2)
Ni1 N6 C11 N5 2_655 170.08(13)
C11 N6 C12 N4 . 0.11(19)
Ni1 N6 C12 N4 2_655 -170.75(11)
N5 N4 C12 N6 . 0.0(2)
C10 N4 C12 N6 . 172.43(16)
